data_7047115
loop_
_publ_author_name
'Yao, Zi-Jian'
'Zhu, Jing-Wei'
'Lin, Nan'
'Qiao, Xin-Chao'
'Deng, Wei'

_publ_section_title
;
 Catalytic hydrogenation of carbonyl and nitro compounds using an
 [N,O]-chelate half-sandwich ruthenium catalyst.
;
_journal_issue 21
_journal_name_full 'Dalton transactions (Cambridge, England : 2003)'
_journal_page_first 7158
_journal_page_last 7166
_journal_paper_doi 10.1039/c8dt02677g
_journal_volume 48
_journal_year 2019
_chemical_formula_sum 'C22 H28 Cl N O Ru'
_chemical_formula_weight 458.97
_space_group_crystal_system monoclinic
_space_group_IT_number 14
_space_group_name_Hall '-P 2ybc'
_space_group_name_H-M_alt 'P 1 21/c 1'
_symmetry_space_group_name_Hall '-P 2ybc'
_symmetry_space_group_name_H-M 'P 1 21/c 1'
_atom_sites_solution_hydrogens mixed
_audit_creation_method SHELXL-2014/7
_audit_update_record
;
2018-06-30 deposited with the CCDC.
2018-07-24 downloaded from the CCDC.
;
_cell_angle_alpha 90
_cell_angle_beta 103.385(3)
_cell_angle_gamma 90
_cell_formula_units_Z 4
_cell_length_a 9.0862(5)
_cell_length_b 13.8263(8)
_cell_length_c 16.6951(10)
_cell_measurement_reflns_used 8835
_cell_measurement_temperature 173(2)
_cell_measurement_theta_max 59.38
_cell_measurement_theta_min 3.65
_cell_volume 2040.4(2)
_computing_cell_refinement 'Bruker SAINT'
_computing_data_collection 'Bruker APEX2'
_computing_data_reduction 'Bruker SAINT'
_computing_molecular_graphics 'Bruker SHELXTL'
_computing_publication_material 'Bruker SHELXTL'
_computing_structure_refinement 'SHELXL-2014/7 (Sheldrick, 2014)'
_computing_structure_solution 'SHELXS-97 (Sheldrick 2008)'
_diffrn_ambient_temperature 173(2)
_diffrn_measured_fraction_theta_full 0.997
_diffrn_measured_fraction_theta_max 0.996
_diffrn_measurement_device_type 'Bruker APEX-II CCD'
_diffrn_measurement_method '\f and \w scans'
_diffrn_radiation_type GaK\a
_diffrn_radiation_wavelength 1.34138
_diffrn_reflns_av_R_equivalents 0.0640
_diffrn_reflns_av_unetI/netI 0.0596
_diffrn_reflns_Laue_measured_fraction_full 0.997
_diffrn_reflns_Laue_measured_fraction_max 0.996
_diffrn_reflns_limit_h_max 11
_diffrn_reflns_limit_h_min -10
_diffrn_reflns_limit_k_max 17
_diffrn_reflns_limit_k_min -17
_diffrn_reflns_limit_l_max 21
_diffrn_reflns_limit_l_min -21
_diffrn_reflns_number 15188
_diffrn_reflns_point_group_measured_fraction_full 0.997
_diffrn_reflns_point_group_measured_fraction_max 0.996
_diffrn_reflns_theta_full 53.594
_diffrn_reflns_theta_max 59.420
_diffrn_reflns_theta_min 4.737
_exptl_absorpt_coefficient_mu 5.059
_exptl_absorpt_correction_T_max 0.752
_exptl_absorpt_correction_T_min 0.496
_exptl_absorpt_correction_type multi-scan
_exptl_absorpt_process_details sadabs
_exptl_crystal_colour red
_exptl_crystal_density_diffrn 1.494
_exptl_crystal_description block
_exptl_crystal_F_000 944
_exptl_crystal_size_max 0.230
_exptl_crystal_size_mid 0.080
_exptl_crystal_size_min 0.060
_refine_diff_density_max 0.853
_refine_diff_density_min -0.789
_refine_diff_density_rms 0.104
_refine_ls_extinction_method none
_refine_ls_goodness_of_fit_ref 1.040
_refine_ls_hydrogen_treatment mixed
_refine_ls_matrix_type full
_refine_ls_number_parameters 257
_refine_ls_number_reflns 4501
_refine_ls_number_restraints 0
_refine_ls_restrained_S_all 1.040
_refine_ls_R_factor_all 0.0443
_refine_ls_R_factor_gt 0.0363
_refine_ls_shift/su_max 0.002
_refine_ls_shift/su_mean 0.000
_refine_ls_structure_factor_coef Fsqd
_refine_ls_weighting_details 'w=1/[\s^2^(Fo^2^)+(0.0352P)^2^+1.4826P] where P=(Fo^2^+2Fc^2^)/3'
_refine_ls_weighting_scheme calc
_refine_ls_wR_factor_gt 0.0870
_refine_ls_wR_factor_ref 0.0922
_reflns_Friedel_coverage 0.000
_reflns_number_gt 3926
_reflns_number_total 4501
_reflns_threshold_expression 'I > 2\s(I)'
_cod_data_source_file c8dt02677g2.cif
_cod_data_source_block ga_80629a_a
_cod_depositor_comments 'Adding full bibliography for 7047115--7047116.cif.'
_cod_database_code 7047115
_shelx_shelxl_version_number 2014/7
_shelx_space_group_comment
; 
The symmetry employed for this shelxl refinement is uniquely defined 
by the following loop, which should always be used as a source of 
symmetry information in preference to the above space-group names. 
They are only intended as comments. 
;
_shelx_estimated_absorpt_t_min 0.389
_shelx_estimated_absorpt_t_max 0.751

loop_
_space_group_symop_operation_xyz
'x, y, z'
'-x, y+1/2, -z+1/2'
'-x, -y, -z'
'x, -y-1/2, z-1/2'

loop_
_atom_site_label
_atom_site_type_symbol
_atom_site_fract_x
_atom_site_fract_y
_atom_site_fract_z
_atom_site_U_iso_or_equiv
_atom_site_adp_type
_atom_site_occupancy
_atom_site_site_symmetry_order
_atom_site_calc_flag
_atom_site_refinement_flags_posn
_atom_site_refinement_flags_adp
Ru1 Ru 0.45761(2) 0.54927(2) 0.65456(2) 0.01732(9) Uani 1 1 d . .
Cl1 Cl 0.33954(9) 0.38958(5) 0.63760(5) 0.02880(18) Uani 1 1 d . .
O1 O 0.6552(2) 0.47567(15) 0.65349(14) 0.0240(4) Uani 1 1 d . .
N1 N 0.4959(3) 0.52191(18) 0.78098(15) 0.0198(5) Uani 1 1 d . .
C1 C 0.6190(4) 0.4576(3) 0.9166(2) 0.0376(8) Uani 1 1 d . .
H1A H 0.6730 0.5121 0.9477 0.056 Uiso 1 1 calc R U
H1B H 0.6743 0.3975 0.9344 0.056 Uiso 1 1 calc R U
H1C H 0.5172 0.4531 0.9267 0.056 Uiso 1 1 calc R U
C2 C 0.6076(3) 0.4730(2) 0.8258(2) 0.0239(6) Uani 1 1 d . .
C3 C 0.7262(4) 0.4309(2) 0.7948(2) 0.0268(7) Uani 1 1 d . .
H3 H 0.8001 0.3953 0.8330 0.032 Uiso 1 1 calc R U
C4 C 0.7455(3) 0.4363(2) 0.7156(2) 0.0233(6) Uani 1 1 d . .
C5 C 0.8860(4) 0.3933(2) 0.6959(2) 0.0302(7) Uani 1 1 d . .
H5A H 0.8568 0.3446 0.6524 0.045 Uiso 1 1 calc R U
H5B H 0.9478 0.3628 0.7454 0.045 Uiso 1 1 calc R U
H5C H 0.9445 0.4445 0.6771 0.045 Uiso 1 1 calc R U
C6 C 0.3835(4) 0.5618(2) 0.82036(19) 0.0225(6) Uani 1 1 d . .
C7 C 0.2439(4) 0.5162(2) 0.8090(2) 0.0274(7) Uani 1 1 d . .
H7 H 0.2235 0.4594 0.7763 0.033 Uiso 1 1 calc R U
C8 C 0.1346(4) 0.5543(2) 0.8459(2) 0.0301(7) Uani 1 1 d . .
H8 H 0.0396 0.5225 0.8382 0.036 Uiso 1 1 calc R U
C9 C 0.1602(4) 0.6375(2) 0.8936(2) 0.0295(7) Uani 1 1 d . .
C10 C 0.2996(4) 0.6825(2) 0.9024(2) 0.0309(7) Uani 1 1 d . .
H10 H 0.3195 0.7400 0.9342 0.037 Uiso 1 1 calc R U
C11 C 0.4110(4) 0.6458(2) 0.8659(2) 0.0282(7) Uani 1 1 d . .
H11 H 0.5051 0.6784 0.8723 0.034 Uiso 1 1 calc R U
C12 C 0.0411(4) 0.6765(3) 0.9350(3) 0.0417(9) Uani 1 1 d . .
H12A H -0.0288 0.7181 0.8964 0.062 Uiso 1 1 calc R U
H12B H 0.0899 0.7142 0.9836 0.062 Uiso 1 1 calc R U
H12C H -0.0150 0.6226 0.9517 0.062 Uiso 1 1 calc R U
C13 C 0.5569(3) 0.6758(2) 0.6107(2) 0.0224(6) Uani 1 1 d . .
C14 C 0.4784(4) 0.6219(2) 0.5403(2) 0.0229(6) Uani 1 1 d . .
H14 H 0.530(4) 0.602(3) 0.502(2) 0.030(9) Uiso 1 1 d . .
C15 C 0.3283(4) 0.5938(2) 0.5325(2) 0.0239(6) Uani 1 1 d . .
H15 H 0.278(4) 0.553(2) 0.488(2) 0.025(9) Uiso 1 1 d . .
C16 C 0.2456(3) 0.6214(2) 0.5925(2) 0.0248(6) Uani 1 1 d . .
C17 C 0.3201(3) 0.6786(2) 0.6587(2) 0.0225(6) Uani 1 1 d . .
H17 H 0.271(4) 0.694(2) 0.699(2) 0.027(9) Uiso 1 1 d . .
C18 C 0.4756(3) 0.7057(2) 0.6694(2) 0.0228(6) Uani 1 1 d . .
H18 H 0.523(4) 0.737(3) 0.721(2) 0.030(9) Uiso 1 1 d . .
C19 C 0.7252(4) 0.6943(2) 0.6218(2) 0.0285(7) Uani 1 1 d . .
H19 H 0.7686 0.6365 0.5995 0.034 Uiso 1 1 calc R U
C20 C 0.8094(4) 0.7052(3) 0.7113(2) 0.0369(8) Uani 1 1 d . .
H20A H 0.7741 0.7635 0.7345 0.055 Uiso 1 1 calc R U
H20B H 0.9182 0.7107 0.7145 0.055 Uiso 1 1 calc R U
H20C H 0.7904 0.6485 0.7426 0.055 Uiso 1 1 calc R U
C21 C 0.7486(4) 0.7814(3) 0.5689(3) 0.0422(9) Uani 1 1 d . .
H21A H 0.7041 0.8393 0.5877 0.063 Uiso 1 1 calc R U
H21B H 0.6995 0.7687 0.5112 0.063 Uiso 1 1 calc R U
H21C H 0.8571 0.7918 0.5742 0.063 Uiso 1 1 calc R U
C22 C 0.0862(4) 0.5869(3) 0.5851(2) 0.0338(8) Uani 1 1 d . .
H22A H 0.0561 0.5991 0.6369 0.051 Uiso 1 1 calc R U
H22B H 0.0806 0.5173 0.5734 0.051 Uiso 1 1 calc R U
H22C H 0.0181 0.6216 0.5403 0.051 Uiso 1 1 calc R U

loop_
_atom_site_aniso_label
_atom_site_aniso_U_11
_atom_site_aniso_U_22
_atom_site_aniso_U_33
_atom_site_aniso_U_23
_atom_site_aniso_U_13
_atom_site_aniso_U_12
Ru1 0.02248(13) 0.01625(13) 0.01401(13) 0.00025(8) 0.00580(9) 0.00222(8)
Cl1 0.0394(4) 0.0215(3) 0.0270(4) -0.0028(3) 0.0110(3) -0.0051(3)
O1 0.0289(11) 0.0225(10) 0.0216(12) 0.0025(9) 0.0081(9) 0.0072(9)
N1 0.0237(12) 0.0222(12) 0.0140(12) 0.0022(10) 0.0049(10) 0.0029(10)
C1 0.042(2) 0.049(2) 0.0205(18) 0.0068(15) 0.0047(15) 0.0084(17)
C2 0.0306(15) 0.0223(15) 0.0185(16) 0.0031(12) 0.0050(12) -0.0014(12)
C3 0.0267(15) 0.0265(16) 0.0248(17) 0.0075(13) 0.0014(13) 0.0048(12)
C4 0.0257(14) 0.0158(14) 0.0274(17) -0.0007(12) 0.0041(13) -0.0021(11)
C5 0.0256(15) 0.0295(17) 0.035(2) -0.0001(14) 0.0050(14) 0.0069(13)
C6 0.0303(15) 0.0233(15) 0.0142(15) 0.0001(11) 0.0058(12) -0.0002(12)
C7 0.0331(16) 0.0252(15) 0.0246(17) -0.0020(13) 0.0082(14) -0.0014(13)
C8 0.0316(16) 0.0326(17) 0.0288(19) -0.0013(14) 0.0126(15) -0.0025(13)
C9 0.0380(17) 0.0331(17) 0.0195(16) -0.0004(13) 0.0109(14) 0.0061(14)
C10 0.0413(18) 0.0289(17) 0.0215(17) -0.0092(13) 0.0052(14) 0.0006(14)
C11 0.0331(16) 0.0272(16) 0.0237(17) -0.0038(13) 0.0055(13) -0.0021(13)
C12 0.050(2) 0.046(2) 0.034(2) -0.0050(17) 0.0211(18) 0.0105(17)
C13 0.0306(15) 0.0173(14) 0.0212(16) 0.0041(11) 0.0095(12) 0.0041(12)
C14 0.0316(15) 0.0198(14) 0.0191(15) 0.0045(12) 0.0095(13) 0.0048(12)
C15 0.0321(15) 0.0214(15) 0.0166(15) 0.0025(12) 0.0028(12) 0.0044(12)
C16 0.0254(14) 0.0251(15) 0.0230(17) 0.0061(12) 0.0037(12) 0.0068(12)
C17 0.0266(14) 0.0202(14) 0.0222(16) -0.0011(12) 0.0084(13) 0.0051(12)
C18 0.0308(15) 0.0185(14) 0.0205(15) -0.0004(12) 0.0088(12) 0.0051(12)
C19 0.0285(15) 0.0232(15) 0.036(2) -0.0033(14) 0.0126(14) -0.0038(13)
C20 0.0328(17) 0.0332(18) 0.042(2) -0.0046(16) 0.0044(16) -0.0060(15)
C21 0.044(2) 0.0357(19) 0.052(3) 0.0069(18) 0.0209(19) -0.0107(16)
C22 0.0271(16) 0.0390(19) 0.035(2) 0.0022(16) 0.0077(15) 0.0040(14)

loop_
_atom_type_symbol
_atom_type_description
_atom_type_scat_dispersion_real
_atom_type_scat_dispersion_imag
_atom_type_scat_source
C C 0.0137 0.0067 'International Tables Vol C Tables 4.2.6.8 and 6.1.1.4'
H H 0.0000 0.0000 'International Tables Vol C Tables 4.2.6.8 and 6.1.1.4'
Cl Cl 0.3281 0.5435 'International Tables Vol C Tables 4.2.6.8 and 6.1.1.4'
N N 0.0241 0.0134 'International Tables Vol C Tables 4.2.6.8 and 6.1.1.4'
O O 0.0389 0.0241 'International Tables Vol C Tables 4.2.6.8 and 6.1.1.4'
Ru Ru -0.0760 2.5955 'International Tables Vol C Tables 4.2.6.8 and 6.1.1.4'

loop_
_geom_angle_atom_site_label_1
_geom_angle_atom_site_label_2
_geom_angle_atom_site_label_3
_geom_angle
O1 Ru1 N1 88.71(9)
O1 Ru1 C13 87.95(10)
N1 Ru1 C13 120.04(11)
O1 Ru1 C18 116.56(10)
N1 Ru1 C18 94.27(11)
C13 Ru1 C18 38.04(10)
O1 Ru1 C15 114.21(10)
N1 Ru1 C15 156.46(10)
C13 Ru1 C15 68.61(12)
C18 Ru1 C15 80.58(12)
O1 Ru1 C17 154.74(10)
N1 Ru1 C17 94.50(11)
C13 Ru1 C17 68.76(11)
C18 Ru1 C17 38.25(11)
C15 Ru1 C17 67.26(12)
O1 Ru1 C14 88.18(10)
N1 Ru1 C14 158.21(11)
C13 Ru1 C14 38.29(12)
C18 Ru1 C14 68.07(11)
C15 Ru1 C14 37.01(12)
C17 Ru1 C14 79.59(11)
O1 Ru1 C16 152.29(10)
N1 Ru1 C16 118.64(10)
C13 Ru1 C16 82.12(11)
C18 Ru1 C16 68.79(12)
C15 Ru1 C16 38.15(11)
C17 Ru1 C16 37.14(12)
C14 Ru1 C16 68.12(11)
O1 Ru1 Cl1 85.01(6)
N1 Ru1 Cl1 85.39(7)
C13 Ru1 Cl1 153.48(9)
C18 Ru1 Cl1 158.42(8)
C15 Ru1 Cl1 91.13(9)
C17 Ru1 Cl1 120.20(8)
C14 Ru1 Cl1 115.80(9)
C16 Ru1 Cl1 92.41(9)
C4 O1 Ru1 126.48(19)
C2 N1 C6 118.4(3)
C2 N1 Ru1 126.8(2)
C6 N1 Ru1 114.79(19)
C2 C1 H1A 109.5
C2 C1 H1B 109.5
H1A C1 H1B 109.5
C2 C1 H1C 109.5
H1A C1 H1C 109.5
H1B C1 H1C 109.5
N1 C2 C3 124.0(3)
N1 C2 C1 120.8(3)
C3 C2 C1 115.2(3)
C4 C3 C2 127.1(3)
C4 C3 H3 116.5
C2 C3 H3 116.5
O1 C4 C3 126.8(3)
O1 C4 C5 113.8(3)
C3 C4 C5 119.4(3)
C4 C5 H5A 109.5
C4 C5 H5B 109.5
H5A C5 H5B 109.5
C4 C5 H5C 109.5
H5A C5 H5C 109.5
H5B C5 H5C 109.5
C11 C6 C7 120.1(3)
C11 C6 N1 121.0(3)
C7 C6 N1 118.9(3)
C8 C7 C6 119.4(3)
C8 C7 H7 120.3
C6 C7 H7 120.3
C7 C8 C9 121.8(3)
C7 C8 H8 119.1
C9 C8 H8 119.1
C10 C9 C8 117.4(3)
C10 C9 C12 121.6(3)
C8 C9 C12 121.0(3)
C9 C10 C11 121.9(3)
C9 C10 H10 119.1
C11 C10 H10 119.1
C6 C11 C10 119.4(3)
C6 C11 H11 120.3
C10 C11 H11 120.3
C9 C12 H12A 109.5
C9 C12 H12B 109.5
H12A C12 H12B 109.5
C9 C12 H12C 109.5
H12A C12 H12C 109.5
H12B C12 H12C 109.5
C18 C13 C14 118.5(3)
C18 C13 C19 122.5(3)
C14 C13 C19 118.9(3)
C18 C13 Ru1 71.24(17)
C14 C13 Ru1 71.99(16)
C19 C13 Ru1 125.4(2)
C15 C14 C13 120.7(3)
C15 C14 Ru1 71.09(17)
C13 C14 Ru1 69.73(17)
C15 C14 H14 120(2)
C13 C14 H14 119(2)
Ru1 C14 H14 129(2)
C14 C15 C16 121.3(3)
C14 C15 Ru1 71.89(18)
C16 C15 Ru1 71.35(18)
C14 C15 H15 121(2)
C16 C15 H15 118(2)
Ru1 C15 H15 127(2)
C17 C16 C15 117.8(3)
C17 C16 C22 121.7(3)
C15 C16 C22 120.5(3)
C17 C16 Ru1 71.01(17)
C15 C16 Ru1 70.50(17)
C22 C16 Ru1 128.0(2)
C16 C17 C18 121.9(3)
C16 C17 Ru1 71.85(17)
C18 C17 Ru1 70.38(16)
C16 C17 H17 119(2)
C18 C17 H17 119(2)
Ru1 C17 H17 127(2)
C13 C18 C17 119.7(3)
C13 C18 Ru1 70.71(17)
C17 C18 Ru1 71.37(17)
C13 C18 H18 123(2)
C17 C18 H18 117(2)
Ru1 C18 H18 124(2)
C13 C19 C20 113.6(3)
C13 C19 C21 109.3(3)
C20 C19 C21 112.4(3)
C13 C19 H19 107.0
C20 C19 H19 107.0
C21 C19 H19 107.0
C19 C20 H20A 109.5
C19 C20 H20B 109.5
H20A C20 H20B 109.5
C19 C20 H20C 109.5
H20A C20 H20C 109.5
H20B C20 H20C 109.5
C19 C21 H21A 109.5
C19 C21 H21B 109.5
H21A C21 H21B 109.5
C19 C21 H21C 109.5
H21A C21 H21C 109.5
H21B C21 H21C 109.5
C16 C22 H22A 109.5
C16 C22 H22B 109.5
H22A C22 H22B 109.5
C16 C22 H22C 109.5
H22A C22 H22C 109.5
H22B C22 H22C 109.5

loop_
_geom_bond_atom_site_label_1
_geom_bond_atom_site_label_2
_geom_bond_distance
Ru1 O1 2.068(2)
Ru1 N1 2.093(2)
Ru1 C13 2.172(3)
Ru1 C18 2.179(3)
Ru1 C15 2.192(3)
Ru1 C17 2.192(3)
Ru1 C14 2.202(3)
Ru1 C16 2.203(3)
Ru1 Cl1 2.4425(8)
O1 C4 1.285(4)
N1 C2 1.302(4)
N1 C6 1.446(4)
C1 C2 1.512(5)
C1 H1A 0.9800
C1 H1B 0.9800
C1 H1C 0.9800
C2 C3 1.422(4)
C3 C4 1.375(5)
C3 H3 0.9500
C4 C5 1.513(4)
C5 H5A 0.9800
C5 H5B 0.9800
C5 H5C 0.9800
C6 C11 1.379(4)
C6 C7 1.390(4)
C7 C8 1.388(4)
C7 H7 0.9500
C8 C9 1.389(5)
C8 H8 0.9500
C9 C10 1.388(5)
C9 C12 1.511(4)
C10 C11 1.393(4)
C10 H10 0.9500
C11 H11 0.9500
C12 H12A 0.9800
C12 H12B 0.9800
C12 H12C 0.9800
C13 C18 1.418(4)
C13 C14 1.435(4)
C13 C19 1.519(4)
C14 C15 1.395(4)
C14 H14 0.92(4)
C15 C16 1.436(4)
C15 H15 0.97(4)
C16 C17 1.400(4)
C16 C22 1.503(4)
C17 C18 1.432(4)
C17 H17 0.91(4)
C18 H18 0.97(4)
C19 C20 1.519(5)
C19 C21 1.537(5)
C19 H19 1.0000
C20 H20A 0.9800
C20 H20B 0.9800
C20 H20C 0.9800
C21 H21A 0.9800
C21 H21B 0.9800
C21 H21C 0.9800
C22 H22A 0.9800
C22 H22B 0.9800
C22 H22C 0.9800

loop_
_geom_torsion_atom_site_label_1
_geom_torsion_atom_site_label_2
_geom_torsion_atom_site_label_3
_geom_torsion_atom_site_label_4
_geom_torsion
C6 N1 C2 C3 -179.3(3)
Ru1 N1 C2 C3 1.4(5)
C6 N1 C2 C1 0.4(4)
Ru1 N1 C2 C1 -178.9(2)
N1 C2 C3 C4 1.7(5)
C1 C2 C3 C4 -178.0(3)
Ru1 O1 C4 C3 3.3(4)
Ru1 O1 C4 C5 -176.3(2)
C2 C3 C4 O1 -4.3(5)
C2 C3 C4 C5 175.2(3)
C2 N1 C6 C11 79.2(4)
Ru1 N1 C6 C11 -101.5(3)
C2 N1 C6 C7 -103.3(4)
Ru1 N1 C6 C7 76.1(3)
C11 C6 C7 C8 -1.9(5)
N1 C6 C7 C8 -179.4(3)
C6 C7 C8 C9 0.4(5)
C7 C8 C9 C10 0.9(5)
C7 C8 C9 C12 -178.5(4)
C8 C9 C10 C11 -0.7(5)
C12 C9 C10 C11 178.6(3)
C7 C6 C11 C10 2.0(5)
N1 C6 C11 C10 179.5(3)
C9 C10 C11 C6 -0.7(5)
C18 C13 C14 C15 -4.3(4)
C19 C13 C14 C15 172.6(3)
Ru1 C13 C14 C15 51.6(3)
C18 C13 C14 Ru1 -55.8(2)
C19 C13 C14 Ru1 121.1(3)
C13 C14 C15 C16 2.7(4)
Ru1 C14 C15 C16 53.7(3)
C13 C14 C15 Ru1 -51.0(3)
C14 C15 C16 C17 0.8(4)
Ru1 C15 C16 C17 54.8(2)
C14 C15 C16 C22 -177.3(3)
Ru1 C15 C16 C22 -123.3(3)
C14 C15 C16 Ru1 -53.9(3)
C15 C16 C17 C18 -2.9(4)
C22 C16 C17 C18 175.2(3)
Ru1 C16 C17 C18 51.7(3)
C15 C16 C17 Ru1 -54.5(2)
C22 C16 C17 Ru1 123.5(3)
C14 C13 C18 C17 2.3(4)
C19 C13 C18 C17 -174.5(3)
Ru1 C13 C18 C17 -53.9(3)
C14 C13 C18 Ru1 56.2(2)
C19 C13 C18 Ru1 -120.6(3)
C16 C17 C18 C13 1.3(5)
Ru1 C17 C18 C13 53.6(3)
C16 C17 C18 Ru1 -52.3(3)
C18 C13 C19 C20 25.3(4)
C14 C13 C19 C20 -151.5(3)
Ru1 C13 C19 C20 -63.8(4)
C18 C13 C19 C21 -101.2(4)
C14 C13 C19 C21 82.0(3)
Ru1 C13 C19 C21 169.7(2)
